data_4115375
loop_
_publ_author_name
'Kamaluddin Abdur-Rashid'
'Sean E. Clapham'
'Alen Hadzovic'
'Jeremy N. Harvey'
'Alan J. Lough'
'Robert H. Morris'

_publ_section_title
;
 Mechanism of the Hydrogenation of Ketones Catalyzed by
 trans-Dihydrido(diamine)ruthenium(II) Complexes
;
_journal_name_full 'Journal of the American Chemical Society'
_journal_page_first 15104
_journal_page_last 15118
_journal_paper_doi 10.1021/ja016817p
_journal_volume 124
_journal_year 2002
_chemical_formula_sum 'C60 H46 O P2 Ru'
_chemical_formula_weight 945.98
_chemical_name_systematic
; 
 ? 
;
_space_group_IT_number 19
_symmetry_cell_setting orthorhombic
_symmetry_space_group_name_Hall 'P 2ac 2ab'
_symmetry_space_group_name_H-M 'P 21 21 21'
_atom_sites_solution_hydrogens geom
_atom_sites_solution_primary direct
_atom_sites_solution_secondary difmap
_audit_creation_method SHELXL-97
_cell_angle_alpha 90.00
_cell_angle_beta 90.00
_cell_angle_gamma 90.00
_cell_formula_units_Z 4
_cell_length_a 10.6872(3)
_cell_length_b 17.5724(6)
_cell_length_c 27.1237(12)
_cell_measurement_reflns_used 4906
_cell_measurement_temperature 150(1)
_cell_measurement_theta_max 25.03
_cell_measurement_theta_min 2.55
_cell_volume 5093.8(3)
_computing_cell_refinement 'Denzo-SMN (Otwinowski & Minor, 1997)'
_computing_data_collection 'Collect (Nonius BV, 1997-2001)'
_computing_data_reduction 'Denzo-SMN (Otwinowski & Minor, 1997)'
_computing_molecular_graphics 'SHELXTL V6.12 (Sheldrick 2001)'
_computing_publication_material 'SHELXTL V6.12 (Sheldrick 2001)'
_computing_structure_refinement 'SHELXTL V6.12 (Sheldrick 2001)'
_computing_structure_solution 'SHELXTL V6.12 (Sheldrick 2001)'
_diffrn_ambient_temperature 150(1)
_diffrn_detector_area_resol_mean 9
_diffrn_measured_fraction_theta_full 0.997
_diffrn_measured_fraction_theta_max 0.997
_diffrn_measurement_device_type 'Nonius Kappa-CCD'
_diffrn_measurement_method '\f scans and \w scans with \k offsets'
_diffrn_radiation_monochromator graphite
_diffrn_radiation_source 'fine-focus sealed tube'
_diffrn_radiation_type MoK\a
_diffrn_radiation_wavelength 0.71073
_diffrn_reflns_av_R_equivalents 0.086
_diffrn_reflns_av_sigmaI/netI 0.084
_diffrn_reflns_limit_h_max 12
_diffrn_reflns_limit_h_min -12
_diffrn_reflns_limit_k_max 20
_diffrn_reflns_limit_k_min -20
_diffrn_reflns_limit_l_max 32
_diffrn_reflns_limit_l_min -32
_diffrn_reflns_number 32542
_diffrn_reflns_theta_full 24.98
_diffrn_reflns_theta_max 24.98
_diffrn_reflns_theta_min 2.69
_diffrn_standards_decay_% no
_diffrn_standards_number no
_exptl_absorpt_coefficient_mu 0.409
_exptl_absorpt_correction_T_max 0.9602
_exptl_absorpt_correction_T_min 0.9046
_exptl_absorpt_correction_type multi-scan
_exptl_absorpt_process_details 'Denzo-SMN (Otwinowski & Minor, 1997)'
_exptl_crystal_density_diffrn 1.234
_exptl_crystal_description needle
_exptl_crystal_F_000 1952
_exptl_crystal_size_max 0.25
_exptl_crystal_size_mid 0.15
_exptl_crystal_size_min 0.10
_refine_diff_density_max 0.873
_refine_diff_density_min -0.590
_refine_diff_density_rms 0.073
_refine_ls_abs_structure_details 'Flack H D (1983), Acta Cryst. A39, 876-881'
_refine_ls_abs_structure_Flack -0.03(3)
_refine_ls_extinction_coef 0.0026(4)
_refine_ls_extinction_expression Fc^*^=kFc[1+0.001xFc^2^\l^3^/sin(2\q)]^-1/4^
_refine_ls_extinction_method SHELXL
_refine_ls_goodness_of_fit_ref 1.030
_refine_ls_hydrogen_treatment constr
_refine_ls_matrix_type full
_refine_ls_number_parameters 578
_refine_ls_number_reflns 8883
_refine_ls_number_restraints 0
_refine_ls_restrained_S_all 1.030
_refine_ls_R_factor_all 0.0640
_refine_ls_R_factor_gt 0.0480
_refine_ls_shift/su_max 0.002
_refine_ls_shift/su_mean 0.000
_refine_ls_structure_factor_coef Fsqd
_refine_ls_weighting_details 'calc w=1/[\s^2^(Fo^2^)+(0.0492P)^2^+0.9897P] where P=(Fo^2^+2Fc^2^)/3'
_refine_ls_weighting_scheme calc
_refine_ls_wR_factor_gt 0.1079
_refine_ls_wR_factor_ref 0.1141
_reflns_number_gt 7475
_reflns_number_total 8883
_reflns_threshold_expression >2sigma(I)
_cod_data_source_file ja016817p-4_s2_4.cif
_cod_data_source_block compound(11)
_cod_database_code 4115375

loop_
_symmetry_equiv_pos_as_xyz
'x, y, z'
'-x+1/2, -y, z+1/2'
'-x, y+1/2, -z+1/2'
'x+1/2, -y+1/2, -z'

loop_
_atom_site_label
_atom_site_type_symbol
_atom_site_fract_x
_atom_site_fract_y
_atom_site_fract_z
_atom_site_U_iso_or_equiv
_atom_site_adp_type
_atom_site_occupancy
_atom_site_symmetry_multiplicity
_atom_site_calc_flag
_atom_site_refinement_flags
Ru1 Ru 1.16875(3) 0.48687(2) 0.715064(13) 0.03349(13) Uani 1 1 d .
P1 P 1.22862(9) 0.47984(8) 0.63501(4) 0.0338(3) Uani 1 1 d .
P2 P 1.21222(10) 0.36154(8) 0.72924(4) 0.0350(3) Uani 1 1 d .
O1 O 1.3155(3) 0.55200(19) 0.76350(11) 0.0401(7) Uani 1 1 d .
C1 C 1.3591(4) 0.4127(3) 0.62370(16) 0.0326(10) Uani 1 1 d .
C2 C 1.4838(4) 0.4413(3) 0.61894(17) 0.0372(11) Uani 1 1 d .
H2A H 1.4973 0.4946 0.6161 0.045 Uiso 1 1 calc R
C3 C 1.5841(4) 0.3925(3) 0.61849(19) 0.0422(12) Uani 1 1 d .
H3A H 1.6660 0.4131 0.6161 0.051 Uiso 1 1 calc R
C4 C 1.5699(4) 0.3135(3) 0.62141(17) 0.0339(10) Uani 1 1 d .
C5 C 1.6718(4) 0.2624(3) 0.62219(17) 0.0397(11) Uani 1 1 d .
H5A H 1.7547 0.2818 0.6213 0.048 Uiso 1 1 calc R
C6 C 1.6535(4) 0.1852(3) 0.62419(17) 0.0399(11) Uani 1 1 d .
H6A H 1.7235 0.1519 0.6248 0.048 Uiso 1 1 calc R
C7 C 1.5318(4) 0.1553(3) 0.62534(18) 0.0376(11) Uani 1 1 d .
H7A H 1.5195 0.1018 0.6260 0.045 Uiso 1 1 calc R
C8 C 1.4304(4) 0.2033(3) 0.62555(17) 0.0354(11) Uani 1 1 d .
H8A H 1.3486 0.1823 0.6269 0.042 Uiso 1 1 calc R
C9 C 1.4447(4) 0.2835(3) 0.62385(16) 0.0316(10) Uani 1 1 d .
C10 C 1.3401(4) 0.3344(3) 0.62625(15) 0.0317(10) Uani 1 1 d .
C11 C 1.1544(4) 0.2995(3) 0.67932(16) 0.0347(10) Uani 1 1 d .
C12 C 1.0434(4) 0.2565(3) 0.68630(18) 0.0369(11) Uani 1 1 d .
H12A H 1.0048 0.2554 0.7178 0.044 Uiso 1 1 calc R
C13 C 0.9911(4) 0.2165(3) 0.64797(19) 0.0401(11) Uani 1 1 d .
H13A H 0.9172 0.1877 0.6536 0.048 Uiso 1 1 calc R
C14 C 1.0443(4) 0.2171(3) 0.60092(18) 0.0383(11) Uani 1 1 d .
C15 C 0.9906(4) 0.1771(3) 0.56029(19) 0.0443(12) Uani 1 1 d .
H15A H 0.9137 0.1509 0.5647 0.053 Uiso 1 1 calc R
C16 C 1.0462(4) 0.1758(3) 0.5159(2) 0.0478(13) Uani 1 1 d .
H16A H 1.0081 0.1489 0.4895 0.057 Uiso 1 1 calc R
C17 C 1.1602(4) 0.2136(3) 0.50827(18) 0.0439(11) Uani 1 1 d .
H17A H 1.1993 0.2121 0.4768 0.053 Uiso 1 1 calc R
C18 C 1.2147(4) 0.2526(3) 0.54610(17) 0.0386(11) Uani 1 1 d .
H18A H 1.2924 0.2774 0.5406 0.046 Uiso 1 1 calc R
C19 C 1.1593(4) 0.2571(3) 0.59318(16) 0.0353(10) Uani 1 1 d .
C20 C 1.2121(4) 0.2984(3) 0.63376(17) 0.0317(10) Uani 1 1 d .
C21 C 1.1239(4) 0.4490(3) 0.58536(17) 0.0345(11) Uani 1 1 d .
C22 C 1.1702(5) 0.4380(3) 0.53831(17) 0.0401(11) Uani 1 1 d .
H22A H 1.2562 0.4476 0.5321 0.048 Uiso 1 1 calc R
C23 C 1.0941(4) 0.4133(3) 0.49979(19) 0.0469(13) Uani 1 1 d .
H23A H 1.1273 0.4078 0.4675 0.056 Uiso 1 1 calc R
C24 C 0.9704(4) 0.3969(3) 0.5089(2) 0.0487(13) Uani 1 1 d .
H24A H 0.9181 0.3784 0.4833 0.058 Uiso 1 1 calc R
C25 C 0.9238(4) 0.4073(3) 0.5550(2) 0.0504(14) Uani 1 1 d .
H25A H 0.8380 0.3964 0.5608 0.060 Uiso 1 1 calc R
C26 C 0.9960(4) 0.4331(3) 0.59347(18) 0.0416(12) Uani 1 1 d .
H26A H 0.9603 0.4402 0.6252 0.050 Uiso 1 1 calc R
C31 C 1.2869(4) 0.5720(3) 0.61215(17) 0.0368(11) Uani 1 1 d .
C32 C 1.2464(5) 0.6060(3) 0.56849(19) 0.0475(13) Uani 1 1 d .
H32A H 1.1886 0.5799 0.5480 0.057 Uiso 1 1 calc R
C33 C 1.2893(6) 0.6774(4) 0.5546(2) 0.0626(16) Uani 1 1 d .
H33A H 1.2601 0.7002 0.5250 0.075 Uiso 1 1 calc R
C34 C 1.3750(5) 0.7152(4) 0.5840(2) 0.0604(15) Uani 1 1 d .
H34A H 1.4058 0.7635 0.5741 0.073 Uiso 1 1 calc R
C35 C 1.4158(5) 0.6838(3) 0.6275(2) 0.0507(14) Uani 1 1 d .
H35A H 1.4741 0.7100 0.6478 0.061 Uiso 1 1 calc R
C36 C 1.3704(4) 0.6132(3) 0.64102(19) 0.0439(13) Uani 1 1 d .
H36A H 1.3974 0.5919 0.6714 0.053 Uiso 1 1 calc R
C41 C 1.1290(4) 0.3272(3) 0.78494(19) 0.0391(11) Uani 1 1 d .
C42 C 1.0012(4) 0.3480(3) 0.7900(2) 0.0484(12) Uani 1 1 d .
H42A H 0.9614 0.3783 0.7656 0.058 Uiso 1 1 calc R
C43 C 0.9355(5) 0.3232(4) 0.8312(2) 0.0595(16) Uani 1 1 d .
H43A H 0.8487 0.3342 0.8339 0.071 Uiso 1 1 calc R
C44 C 0.9941(6) 0.2830(4) 0.8680(2) 0.0646(17) Uani 1 1 d .
H44A H 0.9485 0.2672 0.8962 0.078 Uiso 1 1 calc R
C45 C 1.1176(6) 0.2659(4) 0.8637(2) 0.0640(16) Uani 1 1 d .
H45A H 1.1586 0.2394 0.8896 0.077 Uiso 1 1 calc R
C46 C 1.1845(5) 0.2867(3) 0.82214(18) 0.0490(13) Uani 1 1 d .
H46A H 1.2701 0.2728 0.8194 0.059 Uiso 1 1 calc R
C51 C 1.3722(4) 0.3282(3) 0.73800(17) 0.0334(10) Uani 1 1 d .
C52 C 1.4020(4) 0.2508(3) 0.74161(19) 0.0411(12) Uani 1 1 d .
H52A H 1.3371 0.2139 0.7407 0.049 Uiso 1 1 calc R
C53 C 1.5269(4) 0.2274(3) 0.74651(18) 0.0426(12) Uani 1 1 d .
H53A H 1.5469 0.1748 0.7485 0.051 Uiso 1 1 calc R
C54 C 1.6206(4) 0.2815(3) 0.74838(18) 0.0437(13) Uani 1 1 d .
H54A H 1.7051 0.2660 0.7527 0.052 Uiso 1 1 calc R
C55 C 1.5924(4) 0.3573(3) 0.74401(18) 0.0440(12) Uani 1 1 d .
H55A H 1.6580 0.3938 0.7449 0.053 Uiso 1 1 calc R
C56 C 1.4697(4) 0.3816(3) 0.73837(17) 0.0378(11) Uani 1 1 d .
H56A H 1.4518 0.4343 0.7348 0.045 Uiso 1 1 calc R
C61 C 0.9042(4) 0.5692(3) 0.7415(2) 0.0413(12) Uani 1 1 d .
C62 C 0.8463(4) 0.5688(3) 0.6953(2) 0.0496(13) Uani 1 1 d .
H62A H 0.8954 0.5722 0.6662 0.060 Uiso 1 1 calc R
C63 C 0.7157(4) 0.5635(3) 0.6919(3) 0.0582(16) Uani 1 1 d .
H63A H 0.6763 0.5635 0.6605 0.070 Uiso 1 1 calc R
C64 C 0.6444(5) 0.5582(3) 0.7341(3) 0.0612(17) Uani 1 1 d .
H64A H 0.5560 0.5538 0.7317 0.073 Uiso 1 1 calc R
C65 C 0.7009(4) 0.5591(3) 0.7796(3) 0.0588(16) Uani 1 1 d .
H65A H 0.6512 0.5550 0.8085 0.071 Uiso 1 1 calc R
C66 C 0.8308(4) 0.5659(3) 0.7836(2) 0.0482(12) Uani 1 1 d .
H66A H 0.8689 0.5684 0.8152 0.058 Uiso 1 1 calc R
C71 C 1.2757(4) 0.4861(3) 0.83934(17) 0.0418(11) Uani 1 1 d .
C72 C 1.4017(5) 0.4611(3) 0.8421(2) 0.0491(14) Uani 1 1 d .
H72A H 1.4564 0.4703 0.8151 0.059 Uiso 1 1 calc R
C73 C 1.4461(5) 0.4236(4) 0.8831(2) 0.0602(16) Uani 1 1 d .
H73A H 1.5309 0.4075 0.8843 0.072 Uiso 1 1 calc R
C74 C 1.3674(6) 0.4093(4) 0.9229(2) 0.0722(18) Uani 1 1 d .
H74A H 1.3977 0.3829 0.9510 0.087 Uiso 1 1 calc R
C75 C 1.2445(6) 0.4340(4) 0.9212(2) 0.0673(17) Uani 1 1 d .
H75A H 1.1907 0.4252 0.9485 0.081 Uiso 1 1 calc R
C76 C 1.1991(5) 0.4715(4) 0.8798(2) 0.0569(15) Uani 1 1 d .
H76A H 1.1142 0.4875 0.8791 0.068 Uiso 1 1 calc R
C99 C 1.1154(4) 0.6119(3) 0.70951(19) 0.0422(11) Uani 1 1 d .
H99A H 1.1784 0.6492 0.7209 0.051 Uiso 1 1 calc R
H99B H 1.0703 0.6278 0.6793 0.051 Uiso 1 1 calc R
C100 C 1.0444(4) 0.5754(3) 0.74602(18) 0.0370(11) Uani 1 1 d .
C101 C 1.1015(4) 0.5361(2) 0.78627(19) 0.0367(10) Uani 1 1 d .
H10A H 1.0450 0.5030 0.8064 0.044 Uiso 1 1 calc R
C102 C 1.2335(4) 0.5263(3) 0.79427(17) 0.0371(11) Uani 1 1 d .

loop_
_atom_site_aniso_label
_atom_site_aniso_U_11
_atom_site_aniso_U_22
_atom_site_aniso_U_33
_atom_site_aniso_U_23
_atom_site_aniso_U_13
_atom_site_aniso_U_12
Ru1 0.02895(18) 0.0337(2) 0.0378(2) -0.00181(17) -0.00028(14) 0.00236(15)
P1 0.0287(5) 0.0347(7) 0.0379(7) 0.0002(6) -0.0022(4) 0.0025(5)
P2 0.0304(6) 0.0367(7) 0.0378(7) -0.0006(5) -0.0011(4) -0.0002(5)
O1 0.0372(16) 0.040(2) 0.0432(18) -0.0035(15) 0.0002(14) -0.0061(14)
C1 0.034(2) 0.031(3) 0.033(2) 0.001(2) -0.0016(18) -0.0008(18)
C2 0.037(2) 0.037(3) 0.037(3) 0.003(2) 0.0063(19) -0.001(2)
C3 0.024(2) 0.047(3) 0.055(3) 0.004(3) 0.0027(19) 0.002(2)
C4 0.029(2) 0.034(3) 0.038(3) 0.001(2) 0.0033(18) -0.0011(19)
C5 0.024(2) 0.047(3) 0.048(3) 0.002(2) -0.003(2) -0.001(2)
C6 0.030(2) 0.046(3) 0.044(3) -0.001(2) 0.002(2) 0.012(2)
C7 0.032(2) 0.036(3) 0.044(3) 0.002(2) 0.0054(19) 0.000(2)
C8 0.027(2) 0.042(3) 0.037(3) 0.000(2) -0.0018(18) 0.0023(19)
C9 0.029(2) 0.038(3) 0.028(2) -0.004(2) -0.0015(18) 0.000(2)
C10 0.025(2) 0.037(3) 0.033(2) -0.0038(19) -0.0001(19) -0.002(2)
C11 0.027(2) 0.033(3) 0.044(3) 0.000(2) -0.0014(19) 0.004(2)
C12 0.026(2) 0.041(3) 0.043(3) -0.001(2) 0.0018(19) -0.001(2)
C13 0.028(2) 0.041(3) 0.051(3) 0.002(2) -0.004(2) -0.003(2)
C14 0.032(2) 0.041(3) 0.042(3) -0.005(2) -0.005(2) 0.003(2)
C15 0.036(2) 0.049(3) 0.048(3) -0.009(3) -0.004(2) -0.002(2)
C16 0.042(3) 0.052(3) 0.049(3) -0.008(3) -0.015(2) 0.003(2)
C17 0.043(3) 0.042(3) 0.046(3) -0.007(2) 0.000(2) 0.004(2)
C18 0.030(2) 0.045(3) 0.040(3) 0.002(2) -0.0011(19) 0.002(2)
C19 0.025(2) 0.035(3) 0.045(3) -0.003(2) -0.004(2) 0.007(2)
C20 0.028(2) 0.028(3) 0.039(3) -0.001(2) -0.0031(18) 0.0012(17)
C21 0.033(2) 0.027(3) 0.044(3) -0.001(2) -0.0032(18) -0.0014(19)
C22 0.040(2) 0.036(3) 0.044(3) 0.000(2) -0.006(2) 0.000(2)
C23 0.048(3) 0.048(4) 0.045(3) -0.003(3) -0.004(2) -0.002(2)
C24 0.042(3) 0.044(3) 0.060(4) -0.007(3) -0.013(2) -0.002(2)
C25 0.026(2) 0.068(4) 0.058(4) -0.006(3) -0.006(2) -0.007(2)
C26 0.036(3) 0.045(3) 0.044(3) -0.002(2) 0.002(2) -0.001(2)
C31 0.039(2) 0.039(3) 0.033(3) -0.006(2) 0.0010(19) 0.003(2)
C32 0.055(3) 0.041(3) 0.046(3) 0.002(2) -0.009(2) -0.004(2)
C33 0.082(4) 0.049(4) 0.057(4) 0.004(3) -0.006(3) -0.009(3)
C34 0.074(4) 0.044(4) 0.063(4) 0.010(3) 0.003(3) -0.014(3)
C35 0.048(3) 0.041(3) 0.063(4) -0.008(3) 0.009(3) -0.008(2)
C36 0.043(3) 0.048(3) 0.041(3) -0.004(2) 0.002(2) -0.004(2)
C41 0.042(2) 0.033(3) 0.043(3) -0.006(3) 0.001(2) -0.0006(18)
C42 0.047(3) 0.051(3) 0.048(3) -0.010(3) 0.010(2) -0.007(2)
C43 0.060(3) 0.057(4) 0.061(4) -0.012(3) 0.015(3) -0.014(3)
C44 0.082(4) 0.061(4) 0.050(4) -0.001(3) 0.020(3) -0.025(3)
C45 0.087(4) 0.055(4) 0.051(4) 0.002(3) 0.003(3) -0.009(3)
C46 0.055(3) 0.048(3) 0.044(3) 0.003(2) 0.002(2) -0.005(3)
C51 0.031(2) 0.033(3) 0.036(2) -0.005(2) -0.0025(17) 0.0005(18)
C52 0.037(2) 0.037(3) 0.049(3) 0.001(2) -0.008(2) 0.001(2)
C53 0.046(3) 0.042(3) 0.040(3) 0.003(2) -0.003(2) 0.009(2)
C54 0.035(2) 0.047(4) 0.049(3) -0.002(3) -0.006(2) 0.006(2)
C55 0.040(3) 0.041(3) 0.051(3) -0.011(2) -0.002(2) 0.000(2)
C56 0.037(2) 0.032(3) 0.045(3) -0.005(2) -0.0042(19) 0.003(2)
C61 0.032(2) 0.030(3) 0.062(3) -0.007(2) 0.002(2) 0.0039(19)
C62 0.042(3) 0.040(3) 0.067(3) -0.004(2) -0.006(3) 0.009(2)
C63 0.041(3) 0.040(3) 0.094(5) -0.009(3) -0.013(3) 0.008(2)
C64 0.040(3) 0.030(3) 0.114(5) -0.006(3) -0.010(3) 0.004(2)
C65 0.039(3) 0.036(3) 0.101(5) -0.013(3) 0.013(3) 0.002(2)
C66 0.039(2) 0.038(3) 0.067(3) -0.010(3) 0.003(3) 0.002(2)
C71 0.042(2) 0.039(3) 0.045(3) -0.006(3) -0.0089(19) -0.004(2)
C72 0.052(3) 0.044(3) 0.051(3) -0.006(2) -0.010(2) 0.003(2)
C73 0.058(3) 0.055(4) 0.067(4) -0.002(3) -0.022(3) 0.008(3)
C74 0.087(5) 0.069(5) 0.061(4) 0.009(3) -0.023(3) 0.005(3)
C75 0.080(4) 0.083(5) 0.040(3) 0.000(3) -0.005(3) -0.012(4)
C76 0.054(3) 0.067(4) 0.049(3) -0.006(3) -0.008(2) -0.001(3)
C99 0.044(2) 0.037(3) 0.045(3) 0.000(3) 0.002(2) 0.001(2)
C100 0.031(2) 0.035(3) 0.045(3) -0.007(2) -0.003(2) 0.0002(19)
C101 0.037(2) 0.029(3) 0.044(3) -0.001(2) 0.002(2) -0.0013(18)
C102 0.039(2) 0.028(3) 0.044(3) -0.008(2) -0.0029(19) 0.001(2)

loop_
_atom_type_symbol
_atom_type_description
_atom_type_scat_dispersion_real
_atom_type_scat_dispersion_imag
_atom_type_scat_source
C C 0.0033 0.0016 'International Tables Vol C Tables 4.2.6.8 and 6.1.1.4'
H H 0.0000 0.0000 'International Tables Vol C Tables 4.2.6.8 and 6.1.1.4'
O O 0.0106 0.0060 'International Tables Vol C Tables 4.2.6.8 and 6.1.1.4'
P P 0.1023 0.0942 'International Tables Vol C Tables 4.2.6.8 and 6.1.1.4'
Ru Ru -1.2594 0.8363 'International Tables Vol C Tables 4.2.6.8 and 6.1.1.4'

loop_
_geom_angle_atom_site_label_1
_geom_angle_atom_site_label_2
_geom_angle_atom_site_label_3
_geom_angle
C100 Ru1 C101 37.49(16)
C100 Ru1 P1 124.86(13)
C101 Ru1 P1 159.99(12)
C100 Ru1 C99 36.40(17)
C101 Ru1 C99 66.62(17)
P1 Ru1 C99 93.43(13)
C100 Ru1 P2 137.47(13)
C101 Ru1 P2 107.03(12)
P1 Ru1 P2 92.94(5)
C99 Ru1 P2 173.55(13)
C100 Ru1 O1 81.13(13)
C101 Ru1 O1 62.75(13)
P1 Ru1 O1 111.99(8)
C99 Ru1 O1 74.53(15)
P2 Ru1 O1 103.91(9)
C100 Ru1 C102 67.93(16)
C101 Ru1 C102 36.33(15)
P1 Ru1 C102 143.59(12)
C99 Ru1 C102 81.40(18)
P2 Ru1 C102 94.02(12)
O1 Ru1 C102 31.87(13)
C21 P1 C31 102.7(2)
C21 P1 C1 98.6(2)
C31 P1 C1 104.4(2)
C21 P1 Ru1 123.18(15)
C31 P1 Ru1 111.70(15)
C1 P1 Ru1 113.95(15)
C51 P2 C11 102.7(2)
C51 P2 C41 103.8(2)
C11 P2 C41 104.2(2)
C51 P2 Ru1 121.51(16)
C11 P2 Ru1 112.21(15)
C41 P2 Ru1 110.72(15)
C102 O1 Ru1 74.8(2)
C10 C1 C2 119.2(4)
C10 C1 P1 120.7(3)
C2 C1 P1 119.5(3)
C3 C2 C1 120.5(4)
C2 C3 C4 122.4(4)
C3 C4 C5 123.3(4)
C3 C4 C9 117.8(4)
C5 C4 C9 119.0(4)
C6 C5 C4 121.3(4)
C5 C6 C7 120.2(4)
C8 C7 C6 120.1(4)
C7 C8 C9 121.7(4)
C8 C9 C10 122.3(4)
C8 C9 C4 117.7(4)
C10 C9 C4 120.0(4)
C1 C10 C9 120.0(4)
C1 C10 C20 123.3(4)
C9 C10 C20 116.6(4)
C20 C11 C12 119.0(4)
C20 C11 P2 121.1(3)
C12 C11 P2 119.8(3)
C13 C12 C11 120.8(4)
C12 C13 C14 121.5(4)
C13 C14 C15 122.6(4)
C13 C14 C19 119.1(4)
C15 C14 C19 118.3(4)
C16 C15 C14 121.6(5)
C15 C16 C17 120.6(5)
C18 C17 C16 119.8(5)
C17 C18 C19 122.1(4)
C18 C19 C14 117.7(4)
C18 C19 C20 124.0(4)
C14 C19 C20 118.3(4)
C11 C20 C19 121.3(4)
C11 C20 C10 121.0(4)
C19 C20 C10 117.5(4)
C22 C21 C26 117.6(4)
C22 C21 P1 120.0(3)
C26 C21 P1 122.3(4)
C21 C22 C23 121.8(5)
C24 C23 C22 119.4(5)
C25 C24 C23 119.4(5)
C24 C25 C26 122.5(4)
C25 C26 C21 119.4(5)
C36 C31 C32 117.0(5)
C36 C31 P1 119.0(4)
C32 C31 P1 123.8(4)
C33 C32 C31 121.0(5)
C34 C33 C32 119.7(6)
C35 C34 C33 120.8(6)
C34 C35 C36 118.6(5)
C35 C36 C31 122.9(5)
C46 C41 C42 118.7(5)
C46 C41 P2 124.2(4)
C42 C41 P2 117.1(4)
C43 C42 C41 118.8(5)
C44 C43 C42 121.0(6)
C45 C44 C43 119.6(6)
C44 C45 C46 120.9(6)
C41 C46 C45 120.9(5)
C52 C51 C56 118.7(4)
C52 C51 P2 122.3(3)
C56 C51 P2 118.9(4)
C51 C52 C53 120.5(4)
C54 C53 C52 119.5(5)
C55 C54 C53 120.4(4)
C54 C55 C56 121.1(5)
C55 C56 C51 119.8(5)
C66 C61 C62 119.2(4)
C66 C61 C100 119.9(5)
C62 C61 C100 120.9(5)
C61 C62 C63 120.0(5)
C64 C63 C62 120.0(6)
C65 C64 C63 120.2(5)
C64 C65 C66 120.5(6)
C61 C66 C65 120.1(5)
C76 C71 C72 117.4(5)
C76 C71 C102 124.0(4)
C72 C71 C102 118.6(4)
C73 C72 C71 121.1(5)
C72 C73 C74 120.3(6)
C75 C74 C73 119.4(6)
C74 C75 C76 120.5(6)
C75 C76 C71 121.3(5)
C100 C99 Ru1 69.4(3)
C99 C100 C101 122.0(4)
C99 C100 C61 120.9(4)
C101 C100 C61 116.8(4)
C99 C100 Ru1 74.2(3)
C101 C100 Ru1 72.1(3)
C61 C100 Ru1 121.0(3)
C100 C101 C102 126.3(4)
C100 C101 Ru1 70.4(3)
C102 C101 Ru1 76.6(3)
O1 C102 C101 121.8(4)
O1 C102 C71 119.6(4)
C101 C102 C71 118.7(4)
O1 C102 Ru1 73.4(2)
C101 C102 Ru1 67.0(3)
C71 C102 Ru1 134.4(3)

loop_
_geom_bond_atom_site_label_1
_geom_bond_atom_site_label_2
_geom_bond_distance
Ru1 C100 2.212(5)
Ru1 C101 2.235(5)
Ru1 P1 2.2671(12)
Ru1 C99 2.274(5)
Ru1 P2 2.2834(14)
Ru1 O1 2.345(3)
Ru1 C102 2.361(5)
P1 C21 1.833(4)
P1 C31 1.843(5)
P1 C1 1.852(4)
P2 C51 1.823(4)
P2 C11 1.845(5)
P2 C41 1.854(5)
O1 C102 1.292(5)
C1 C10 1.393(7)
C1 C2 1.430(6)
C2 C3 1.374(6)
C3 C4 1.399(7)
C4 C5 1.411(6)
C4 C9 1.439(6)
C5 C6 1.371(7)
C6 C7 1.403(6)
C7 C8 1.373(6)
C8 C9 1.418(7)
C9 C10 1.432(6)
C10 C20 1.522(6)
C11 C20 1.381(6)
C11 C12 1.419(6)
C12 C13 1.374(7)
C13 C14 1.397(7)
C14 C15 1.427(7)
C14 C19 1.432(6)
C15 C16 1.342(7)
C16 C17 1.404(7)
C17 C18 1.364(7)
C18 C19 1.410(6)
C19 C20 1.433(6)
C21 C22 1.382(7)
C21 C26 1.411(6)
C22 C23 1.394(7)
C23 C24 1.375(7)
C24 C25 1.357(7)
C25 C26 1.376(7)
C31 C36 1.390(6)
C31 C32 1.395(7)
C32 C33 1.388(8)
C33 C34 1.385(8)
C34 C35 1.372(8)
C35 C36 1.381(8)
C41 C46 1.369(7)
C41 C42 1.421(6)
C42 C43 1.390(8)
C43 C44 1.374(9)
C44 C45 1.358(9)
C45 C46 1.384(8)
C51 C52 1.400(7)
C51 C56 1.403(6)
C52 C53 1.404(7)
C53 C54 1.381(7)
C54 C55 1.371(7)
C55 C56 1.388(6)
C61 C66 1.386(7)
C61 C62 1.397(7)
C61 C100 1.508(6)
C62 C63 1.402(7)
C63 C64 1.377(9)
C64 C65 1.374(8)
C65 C66 1.398(6)
C71 C76 1.392(7)
C71 C72 1.419(7)
C71 C102 1.482(7)
C72 C73 1.378(8)
C73 C74 1.392(9)
C74 C75 1.384(9)
C75 C76 1.390(8)
C99 C100 1.402(7)
C100 C101 1.429(7)
C101 C102 1.438(6)
